data_4313923
loop_
_publ_author_name
'Matthias Stender'
'Rochelle L. White-Morris'
'Marilyn M. Olmstead'
'Alan L. Balch'

_publ_section_title
;
 New Structural Features of Unsupported Chains of Metal Ions in
 Luminescent [(NH3)4Pt][Au(CN)2]2.1.5(H2O) and Related Salts
;
_journal_name_full 'Inorganic Chemistry'
_journal_page_first 4504
_journal_page_last 4506
_journal_paper_doi 10.1021/ic034383o
_journal_volume 42
_journal_year 2003
_chemical_formula_sum 'C4 H15 Au2 N8 O1.5 Pt'
_chemical_formula_weight 788.26
_chemical_name_common '[Pt(NH~3~)~4~][Au(CN)~2~]~2~^.^1.5H2O'
_chemical_name_systematic
; 
 ? 
;
_space_group_IT_number 14
_symmetry_cell_setting monoclinic
_symmetry_space_group_name_Hall '-P 2yn'
_symmetry_space_group_name_H-M 'P 1 21/n 1'
_atom_sites_solution_hydrogens geom
_atom_sites_solution_primary direct
_atom_sites_solution_secondary difmap
_audit_creation_method SHELXL-97
_cell_angle_alpha 90.00
_cell_angle_beta 102.371(3)
_cell_angle_gamma 90.00
_cell_formula_units_Z 4
_cell_length_a 7.4655(8)
_cell_length_b 13.4429(14)
_cell_length_c 13.9910(14)
_cell_measurement_reflns_used 925
_cell_measurement_temperature 90(2)
_cell_measurement_theta_max 30.8
_cell_measurement_theta_min 2.8
_cell_volume 1371.5(2)
_computing_cell_refinement 'SMART 5.054 (Bruker, 2002)'
_computing_data_collection 'SMART 5.054 (Bruker, 2002)'
_computing_data_reduction 'SAINT 6.35 (Bruker, 2002)'
_computing_molecular_graphics 'SHELXTL 5.1 (Sheldrick, 1994)'
_computing_publication_material 'SHELXL-97 (Sheldrick, 1997)'
_computing_structure_refinement 'SHELXL-97 (Sheldrick, 1997)'
_computing_structure_solution 'SHELXS-97 (Sheldrick, 1990)'
_diffrn_ambient_temperature 90(2)
_diffrn_detector_area_resol_mean 8.3
_diffrn_measured_fraction_theta_full 0.995
_diffrn_measured_fraction_theta_max 0.995
_diffrn_measurement_device_type 'Bruker SMART 1000'
_diffrn_measurement_method \w
_diffrn_radiation_monochromator graphite
_diffrn_radiation_source 'fine-focus sealed tube'
_diffrn_radiation_type MoK\a
_diffrn_radiation_wavelength 0.71073
_diffrn_reflns_av_R_equivalents 0.0349
_diffrn_reflns_av_sigmaI/netI 0.0279
_diffrn_reflns_limit_h_max 9
_diffrn_reflns_limit_h_min -9
_diffrn_reflns_limit_k_max 17
_diffrn_reflns_limit_k_min -17
_diffrn_reflns_limit_l_max 18
_diffrn_reflns_limit_l_min -18
_diffrn_reflns_number 15482
_diffrn_reflns_theta_full 28.28
_diffrn_reflns_theta_max 28.28
_diffrn_reflns_theta_min 2.13
_diffrn_standards_number 0
_exptl_absorpt_coefficient_mu 31.516
_exptl_absorpt_correction_T_max 0.164
_exptl_absorpt_correction_T_min 0.145
_exptl_absorpt_correction_type multi-scan
_exptl_absorpt_process_details
;SADABS: an empirical absorption program by G. M. Sheldrick
using the method described by Blessing, R. H.; Acta Cryst.
A51, 1995, 33. 
;
_exptl_crystal_colour colorless
_exptl_crystal_density_diffrn 3.818
_exptl_crystal_density_method 'not measured'
_exptl_crystal_description block
_exptl_crystal_F_000 1372
_exptl_crystal_size_max 0.10
_exptl_crystal_size_mid 0.09
_exptl_crystal_size_min 0.09
_refine_diff_density_max 2.428
_refine_diff_density_min -1.276
_refine_diff_density_rms 0.244
_refine_ls_extinction_coef 0.00007(2)
_refine_ls_extinction_expression Fc^*^=kFc[1+0.001xFc^2^\l^3^/sin(2\q)]^-1/4^
_refine_ls_extinction_method SHELXL
_refine_ls_goodness_of_fit_ref 1.120
_refine_ls_hydrogen_treatment constr
_refine_ls_matrix_type full
_refine_ls_number_parameters 159
_refine_ls_number_reflns 3382
_refine_ls_number_restraints 0
_refine_ls_restrained_S_all 1.120
_refine_ls_R_factor_all 0.0304
_refine_ls_R_factor_gt 0.0243
_refine_ls_shift/su_max 0.040
_refine_ls_shift/su_mean 0.001
_refine_ls_structure_factor_coef Fsqd
_refine_ls_weighting_details 'calc w=1/[\s^2^(Fo^2^)+(0.0108P)^2^+11.2675P] where P=(Fo^2^+2Fc^2^)/3'
_refine_ls_weighting_scheme calc
_refine_ls_wR_factor_gt 0.0516
_refine_ls_wR_factor_ref 0.0530
_reflns_number_gt 2962
_reflns_number_total 3382
_reflns_threshold_expression I>2\s(I)
_cod_data_source_file ic034383osi20030410_060833_1.cif
_cod_data_source_block mas113
_cod_original_formula_sum 'C4 H15 Au2 N8 O1.50 Pt'
_cod_database_code 4313923

loop_
_symmetry_equiv_pos_as_xyz
'x, y, z'
'-x+1/2, y+1/2, -z+1/2'
'-x, -y, -z'
'x-1/2, -y-1/2, z-1/2'

loop_
_atom_site_label
_atom_site_type_symbol
_atom_site_fract_x
_atom_site_fract_y
_atom_site_fract_z
_atom_site_U_iso_or_equiv
_atom_site_adp_type
_atom_site_occupancy
_atom_site_symmetry_multiplicity
_atom_site_calc_flag
_atom_site_refinement_flags
_atom_site_disorder_assembly
_atom_site_disorder_group
Pt1 Pt 0.52033(3) 0.755766(18) 0.246028(17) 0.00968(7) Uani 1 1 d . . .
Au1 Au 0.45602(3) 0.588335(18) 0.071430(18) 0.01180(7) Uani 1 1 d . . .
Au2 Au 0.55755(3) 0.908796(18) 0.431791(18) 0.01303(7) Uani 1 1 d . . .
N1 N 0.7672(7) 0.7906(4) 0.2142(4) 0.0167(12) Uani 1 1 d . . .
H1A H 0.8275 0.8346 0.2594 0.020 Uiso 1 1 calc R . .
H1B H 0.7487 0.8185 0.1536 0.020 Uiso 1 1 calc R . .
H1C H 0.8356 0.7344 0.2156 0.020 Uiso 1 1 calc R . .
N2 N 0.3933(8) 0.8691(4) 0.1582(4) 0.0148(11) Uani 1 1 d . . .
H2A H 0.3163 0.8429 0.1048 0.018 Uiso 1 1 calc R . .
H2B H 0.4795 0.9073 0.1385 0.018 Uiso 1 1 calc R . .
H2C H 0.3281 0.9072 0.1923 0.018 Uiso 1 1 calc R . .
N3 N 0.2705(8) 0.7204(5) 0.2764(5) 0.0248(14) Uani 1 1 d . . .
H3A H 0.2359 0.6587 0.2525 0.030 Uiso 1 1 calc R . .
H3B H 0.1853 0.7658 0.2479 0.030 Uiso 1 1 calc R . .
H3C H 0.2796 0.7209 0.3423 0.030 Uiso 1 1 calc R . .
N4 N 0.6486(8) 0.6435(4) 0.3352(4) 0.0178(12) Uani 1 1 d . . .
H4A H 0.6986 0.6687 0.3954 0.021 Uiso 1 1 calc R . .
H4B H 0.7386 0.6165 0.3087 0.021 Uiso 1 1 calc R . .
H4C H 0.5652 0.5957 0.3410 0.021 Uiso 1 1 calc R . .
N5 N 0.3939(8) 0.4401(5) 0.2345(5) 0.0252(14) Uani 1 1 d . . .
N6 N 0.5310(8) 0.7595(5) -0.0663(4) 0.0237(14) Uani 1 1 d . . .
N7 N 0.5222(8) 0.7160(6) 0.5519(5) 0.0289(16) Uani 1 1 d . . .
N8 N 0.5730(8) 1.0784(5) 0.2791(6) 0.0299(16) Uani 1 1 d . . .
C1 C 0.4131(9) 0.4905(5) 0.1707(5) 0.0177(14) Uani 1 1 d . . .
C2 C 0.5055(9) 0.6943(6) -0.0187(5) 0.0183(14) Uani 1 1 d . . .
C3 C 0.5332(9) 0.7905(6) 0.5120(5) 0.0181(14) Uani 1 1 d . . .
C4 C 0.5741(9) 1.0190(5) 0.3396(6) 0.0182(14) Uani 1 1 d . . .
O1 O 0.6629(15) 0.9435(5) 0.0289(6) 0.075(3) Uani 1 1 d . . .
O2 O 0.5305(15) 0.5056(9) 0.4749(9) 0.028(3) Uani 0.50 1 d P . .

loop_
_atom_site_aniso_label
_atom_site_aniso_U_11
_atom_site_aniso_U_22
_atom_site_aniso_U_33
_atom_site_aniso_U_23
_atom_site_aniso_U_13
_atom_site_aniso_U_12
Pt1 0.00966(11) 0.01017(12) 0.00898(11) -0.00124(9) 0.00145(8) -0.00009(9)
Au1 0.01136(12) 0.01191(12) 0.01141(13) -0.00007(9) 0.00086(9) 0.00022(8)
Au2 0.01177(12) 0.01326(13) 0.01298(13) -0.00121(9) 0.00028(9) 0.00065(9)
N1 0.010(3) 0.019(3) 0.018(3) 0.003(2) -0.003(2) 0.001(2)
N2 0.016(3) 0.015(3) 0.014(3) 0.000(2) 0.004(2) 0.000(2)
N3 0.020(3) 0.027(4) 0.032(4) 0.008(3) 0.015(3) 0.000(2)
N4 0.022(3) 0.016(3) 0.013(3) 0.003(2) 0.000(2) 0.003(2)
N5 0.020(3) 0.022(3) 0.032(4) 0.012(3) 0.002(3) -0.006(3)
N6 0.022(3) 0.032(4) 0.014(3) 0.008(3) -0.001(2) -0.003(3)
N7 0.015(3) 0.049(5) 0.020(3) 0.013(3) -0.004(2) -0.010(3)
N8 0.012(3) 0.028(4) 0.044(4) 0.017(3) -0.008(3) -0.005(3)
C1 0.014(3) 0.019(4) 0.020(4) 0.000(3) 0.002(3) -0.003(3)
C2 0.014(3) 0.024(4) 0.016(4) -0.005(3) 0.000(3) -0.001(3)
C3 0.010(3) 0.029(4) 0.013(3) -0.003(3) -0.001(2) -0.001(3)
C4 0.012(3) 0.014(3) 0.026(4) -0.003(3) -0.002(3) -0.001(2)
O1 0.165(9) 0.029(4) 0.052(5) -0.012(4) 0.072(6) -0.025(5)
O2 0.021(6) 0.028(6) 0.037(8) 0.001(5) 0.012(5) 0.001(5)

loop_
_atom_type_symbol
_atom_type_description
_atom_type_scat_dispersion_real
_atom_type_scat_dispersion_imag
_atom_type_scat_source
C C 0.0033 0.0016 'International Tables Vol C Tables 4.2.6.8 and 6.1.1.4'
H H 0.0000 0.0000 'International Tables Vol C Tables 4.2.6.8 and 6.1.1.4'
N N 0.0061 0.0033 'International Tables Vol C Tables 4.2.6.8 and 6.1.1.4'
Pt Pt -1.7033 8.3905 'International Tables Vol C Tables 4.2.6.8 and 6.1.1.4'
Au Au -2.0133 8.8022 'International Tables Vol C Tables 4.2.6.8 and 6.1.1.4'
O O 0.0106 0.0060 'International Tables Vol C Tables 4.2.6.8 and 6.1.1.4'

loop_
_geom_angle_atom_site_label_1
_geom_angle_atom_site_label_2
_geom_angle_atom_site_label_3
_geom_angle
_geom_angle_site_symmetry_1
_geom_angle_site_symmetry_3
_geom_angle_publ_flag
N1 Pt1 N3 179.4(3) . . ?
N1 Pt1 N2 91.2(2) . . ?
N3 Pt1 N2 88.4(2) . . ?
N1 Pt1 N4 88.6(2) . . ?
N3 Pt1 N4 91.7(3) . . ?
N2 Pt1 N4 179.4(2) . . ?
N1 Pt1 Au2 95.83(17) . . ?
N3 Pt1 Au2 84.7(2) . . ?
N2 Pt1 Au2 87.65(16) . . ?
N4 Pt1 Au2 91.73(17) . . ?
N1 Pt1 Au1 89.44(17) . . ?
N3 Pt1 Au1 90.0(2) . . ?
N2 Pt1 Au1 95.04(16) . . ?
N4 Pt1 Au1 85.59(17) . . ?
Au2 Pt1 Au1 174.040(10) . . ?
C1 Au1 C2 175.2(3) . . ?
C1 Au1 Au2 99.6(2) . 4_575 ?
C2 Au1 Au2 83.02(19) . 4_575 ?
C1 Au1 Au1 91.7(2) . 3_665 ?
C2 Au1 Au1 92.5(2) . 3_665 ?
Au2 Au1 Au1 85.252(11) 4_575 3_665 ?
C1 Au1 Pt1 87.4(2) . . ?
C2 Au1 Pt1 87.9(2) . . ?
Au2 Au1 Pt1 114.597(10) 4_575 . ?
Au1 Au1 Pt1 160.015(13) 3_665 . ?
C3 Au2 C4 174.3(3) . . ?
C3 Au2 Au1 81.33(19) . 4_676 ?
C4 Au2 Au1 102.07(19) . 4_676 ?
C3 Au2 Pt1 86.7(2) . . ?
C4 Au2 Pt1 87.7(2) . . ?
Au1 Au2 Pt1 113.734(10) 4_676 . ?
C3 Au2 Au2 101.5(2) . 3_676 ?
C4 Au2 Au2 83.3(2) . 3_676 ?
Au1 Au2 Au2 87.786(11) 4_676 3_676 ?
Pt1 Au2 Au2 158.030(13) . 3_676 ?
Pt1 N1 H1A 109.5 . . ?
Pt1 N1 H1B 109.5 . . ?
H1A N1 H1B 109.5 . . ?
Pt1 N1 H1C 109.5 . . ?
H1A N1 H1C 109.5 . . ?
H1B N1 H1C 109.5 . . ?
Pt1 N2 H2A 109.5 . . ?
Pt1 N2 H2B 109.5 . . ?
H2A N2 H2B 109.5 . . ?
Pt1 N2 H2C 109.5 . . ?
H2A N2 H2C 109.5 . . ?
H2B N2 H2C 109.5 . . ?
Pt1 N3 H3A 109.5 . . ?
Pt1 N3 H3B 109.5 . . ?
H3A N3 H3B 109.5 . . ?
Pt1 N3 H3C 109.5 . . ?
H3A N3 H3C 109.5 . . ?
H3B N3 H3C 109.5 . . ?
Pt1 N4 H4A 109.5 . . ?
Pt1 N4 H4B 109.5 . . ?
H4A N4 H4B 109.5 . . ?
Pt1 N4 H4C 109.5 . . ?
H4A N4 H4C 109.5 . . ?
H4B N4 H4C 109.5 . . ?
N5 C1 Au1 173.8(7) . . ?
N6 C2 Au1 175.6(7) . . ?
N7 C3 Au2 173.6(7) . . ?
N8 C4 Au2 173.7(6) . . ?

loop_
_geom_bond_atom_site_label_1
_geom_bond_atom_site_label_2
_geom_bond_distance
_geom_bond_site_symmetry_2
_geom_bond_publ_flag
Pt1 N1 2.041(5) . ?
Pt1 N3 2.056(6) . ?
Pt1 N2 2.057(6) . ?
Pt1 N4 2.059(6) . ?
Pt1 Au2 3.2794(4) . ?
Pt1 Au1 3.2804(4) . ?
Au1 C1 1.988(7) . ?
Au1 C2 1.989(8) . ?
Au1 Au2 3.1902(4) 4_575 ?
Au1 Au1 3.2602(5) 3_665 ?
Au2 C3 1.977(8) . ?
Au2 C4 1.986(7) . ?
Au2 Au1 3.1902(4) 4_676 ?
Au2 Au2 3.3312(5) 3_676 ?
N1 H1A 0.9100 . ?
N1 H1B 0.9100 . ?
N1 H1C 0.9100 . ?
N2 H2A 0.9100 . ?
N2 H2B 0.9100 . ?
N2 H2C 0.9100 . ?
N3 H3A 0.9100 . ?
N3 H3B 0.9100 . ?
N3 H3C 0.9100 . ?
N4 H4A 0.9100 . ?
N4 H4B 0.9100 . ?
N4 H4C 0.9100 . ?
N5 C1 1.154(9) . ?
N6 C2 1.141(9) . ?
N7 C3 1.158(10) . ?
N8 C4 1.162(10) . ?
O2 O2 0.93(2) 3_666 ?

loop_
_geom_hbond_atom_site_label_D
_geom_hbond_atom_site_label_H
_geom_hbond_atom_site_label_A
_geom_hbond_distance_DH
_geom_hbond_distance_HA
_geom_hbond_distance_DA
_geom_hbond_angle_DHA
_geom_hbond_site_symmetry_A
N1 H1A N5 0.91 2.50 3.190(9) 132.5 2_655
N1 H1B O1 0.91 2.41 3.269(10) 157.8 .
N1 H1C N8 0.91 2.20 3.086(9) 163.8 2_645
N2 H2A N7 0.91 2.30 3.071(9) 142.0 4_575
N2 H2B O1 0.91 2.32 3.143(9) 151.0 .
N2 H2C N5 0.91 2.17 3.024(8) 155.6 2
N3 H3A N8 0.91 2.50 3.158(9) 129.6 2_545
N3 H3B N5 0.91 2.44 3.190(9) 139.6 2
N3 H3C N6 0.91 2.48 3.130(8) 128.3 4_576
N4 H4A N6 0.91 2.61 3.173(9) 120.7 4_676
N4 H4B N8 0.91 2.12 3.011(9) 166.6 2_645
N4 H4C O2 0.91 2.29 2.962(12) 130.2 .
